data_7151758
loop_
_publ_author_name
'Hodage, Ananda S.'
'Phadnis, Prasad P.'
'Wadawale, Amey'
'Priyadarsini, K. I.'
'Jain, Vimal K.'

_publ_section_title
;
 Synthesis, characterization and structures of
 2-(3,5-dimethylpyrazol-1-yl)ethylseleno derivatives and their probable
 glutathione peroxidase (GPx) like activity.
;
_journal_issue 8
_journal_name_full 'Organic &amp; biomolecular chemistry'
_journal_page_first 2992
_journal_page_last 2998
_journal_paper_doi 10.1039/c0ob00807a
_journal_volume 9
_journal_year 2011
_chemical_formula_sum 'C10 H16 N2 O2 Se'
_chemical_formula_weight 275.21
_chemical_name_systematic
;
?
;
_space_group_IT_number 14
_symmetry_cell_setting monoclinic
_symmetry_Int_Tables_number 14
_symmetry_space_group_name_Hall '-P 2yn'
_symmetry_space_group_name_H-M 'P 1 21/n 1'
_atom_sites_solution_hydrogens geom
_atom_sites_solution_primary direct
_atom_sites_solution_secondary difmap
_audit_creation_method SHELXL-97
_cell_angle_alpha 90.00
_cell_angle_beta 92.12(4)
_cell_angle_gamma 90.00
_cell_formula_units_Z 4
_cell_length_a 13.200(5)
_cell_length_b 11.169(5)
_cell_length_c 7.993(4)
_cell_measurement_reflns_used 25
_cell_measurement_temperature 298(2)
_cell_measurement_theta_max 10.5
_cell_measurement_theta_min 3.5
_cell_volume 1177.6(9)
_computing_cell_refinement WinAFC
_computing_data_collection WinAFC
_computing_data_reduction CrystalStructure
_computing_molecular_graphics 'Ortep 3 for windows'
_computing_publication_material 'WinGX 1.80.01'
_computing_structure_refinement 'SHELXL-97 (Sheldrick, 1997)'
_computing_structure_solution 'SIR 2004'
_diffrn_ambient_temperature 298(2)
_diffrn_measured_fraction_theta_full 0.999
_diffrn_measured_fraction_theta_max 0.999
_diffrn_measurement_device_type 'Rigaku AFC7S'
_diffrn_measurement_method \w-2\q
_diffrn_radiation_monochromator graphite
_diffrn_radiation_source 'fine-focus sealed tube'
_diffrn_radiation_type MoK\a
_diffrn_radiation_wavelength 0.71073
_diffrn_reflns_av_R_equivalents 0.0199
_diffrn_reflns_av_sigmaI/netI 0.0675
_diffrn_reflns_limit_h_max 17
_diffrn_reflns_limit_h_min -9
_diffrn_reflns_limit_k_max 14
_diffrn_reflns_limit_k_min 0
_diffrn_reflns_limit_l_max 10
_diffrn_reflns_limit_l_min -10
_diffrn_reflns_number 3241
_diffrn_reflns_theta_full 27.51
_diffrn_reflns_theta_max 27.51
_diffrn_reflns_theta_min 2.93
_diffrn_standards_decay_% -0.23
_diffrn_standards_interval_count 150
_diffrn_standards_number 3
_exptl_absorpt_coefficient_mu 3.172
_exptl_absorpt_correction_T_max 0.7421
_exptl_absorpt_correction_T_min 0.5695
_exptl_absorpt_correction_type psi-scan
_exptl_absorpt_process_details '(North, Phillips & Mathews, 1968)'
_exptl_crystal_colour colorless
_exptl_crystal_density_diffrn 1.552
_exptl_crystal_density_method 'not measured'
_exptl_crystal_description block
_exptl_crystal_F_000 560
_exptl_crystal_size_max 0.20
_exptl_crystal_size_mid 0.15
_exptl_crystal_size_min 0.10
_refine_diff_density_max 0.436
_refine_diff_density_min -0.415
_refine_diff_density_rms 0.087
_refine_ls_extinction_coef 0.0026(6)
_refine_ls_extinction_expression Fc^*^=kFc[1+0.001xFc^2^\l^3^/sin(2\q)]^-1/4^
_refine_ls_extinction_method SHELXL
_refine_ls_goodness_of_fit_ref 1.000
_refine_ls_hydrogen_treatment constr
_refine_ls_matrix_type full
_refine_ls_number_parameters 140
_refine_ls_number_reflns 2708
_refine_ls_number_restraints 0
_refine_ls_restrained_S_all 1.000
_refine_ls_R_factor_all 0.1006
_refine_ls_R_factor_gt 0.0372
_refine_ls_shift/su_max 0.000
_refine_ls_shift/su_mean 0.000
_refine_ls_structure_factor_coef Fsqd
_refine_ls_weighting_details 'calc w=1/[\s^2^(Fo^2^)+(0.0249P)^2^+1.4004P] where P=(Fo^2^+2Fc^2^)/3'
_refine_ls_weighting_scheme calc
_refine_ls_wR_factor_gt 0.0775
_refine_ls_wR_factor_ref 0.0977
_reflns_number_gt 1595
_reflns_number_total 2708
_reflns_threshold_expression >2sigma(I)
_cod_data_source_file c0ob00807a.txt
_cod_data_source_block AH-07
_cod_original_cell_volume 1177.5(9)
_cod_database_code 7151758

loop_
_symmetry_equiv_pos_as_xyz
'x, y, z'
'-x+1/2, y+1/2, -z+1/2'
'-x, -y, -z'
'x-1/2, -y-1/2, z-1/2'

loop_
_atom_site_label
_atom_site_type_symbol
_atom_site_fract_x
_atom_site_fract_y
_atom_site_fract_z
_atom_site_U_iso_or_equiv
_atom_site_adp_type
_atom_site_occupancy
_atom_site_symmetry_multiplicity
_atom_site_calc_flag
_atom_site_refinement_flags
_atom_site_disorder_assembly
_atom_site_disorder_group
Se1 Se 0.03797(3) 0.85299(4) 0.11515(6) 0.04673(17) Uani 1 1 d . . .
O1 O 0.1407(3) 0.4479(3) 0.1374(5) 0.0732(11) Uani 1 1 d . . .
O2 O 0.2768(2) 0.4969(3) 0.0002(5) 0.0628(10) Uani 1 1 d . . .
H2 H 0.2852 0.4241 -0.0003 0.094 Uiso 1 1 calc R . .
N1 N -0.2796(2) 0.8407(3) 0.0357(4) 0.0380(8) Uani 1 1 d . . .
N2 N -0.3285(2) 0.7342(3) 0.0472(4) 0.0378(8) Uani 1 1 d . . .
C6 C -0.3042(3) 1.0603(4) 0.0728(7) 0.0595(13) Uani 1 1 d . . .
H6A H -0.2464 1.0705 0.1479 0.089 Uiso 1 1 calc R . .
H6B H -0.3579 1.1123 0.1058 0.089 Uiso 1 1 calc R . .
H6C H -0.2859 1.0796 -0.0391 0.089 Uiso 1 1 calc R . .
C8 C 0.0609(3) 0.6803(4) 0.1197(6) 0.0496(12) Uani 1 1 d . . .
H8A H 0.0509 0.6498 0.2315 0.060 Uiso 1 1 calc R . .
H8B H 0.0128 0.6410 0.0432 0.060 Uiso 1 1 calc R . .
C4 C -0.4301(3) 0.8844(4) 0.1180(6) 0.0433(10) Uani 1 1 d . . .
H4 H -0.4871 0.9253 0.1523 0.052 Uiso 1 1 calc R . .
C3 C -0.3392(3) 0.9338(4) 0.0788(5) 0.0396(10) Uani 1 1 d . . .
C5 C -0.4212(3) 0.7616(4) 0.0968(5) 0.0369(9) Uani 1 1 d . . .
C9 C 0.1678(3) 0.6540(4) 0.0689(6) 0.0456(10) Uani 1 1 d . . .
H9A H 0.1768 0.6843 -0.0434 0.055 Uiso 1 1 calc R . .
H9B H 0.2152 0.6957 0.1440 0.055 Uiso 1 1 calc R . .
C2 C -0.1721(3) 0.8432(4) -0.0012(5) 0.0398(9) Uani 1 1 d . . .
H2A H -0.1588 0.9115 -0.0720 0.048 Uiso 1 1 calc R . .
H2B H -0.1551 0.7713 -0.0622 0.048 Uiso 1 1 calc R . .
C1 C -0.1063(3) 0.8509(4) 0.1559(5) 0.0456(10) Uani 1 1 d . . .
H1A H -0.1208 0.7831 0.2269 0.055 Uiso 1 1 calc R . .
H1B H -0.1236 0.9231 0.2160 0.055 Uiso 1 1 calc R . .
C10 C 0.1916(3) 0.5222(4) 0.0727(6) 0.0433(10) Uani 1 1 d . . .
C7 C -0.4984(3) 0.6652(4) 0.1163(6) 0.0523(12) Uani 1 1 d . . .
H7A H -0.4848 0.6005 0.0414 0.078 Uiso 1 1 calc R . .
H7B H -0.5648 0.6968 0.0904 0.078 Uiso 1 1 calc R . .
H7C H -0.4953 0.6365 0.2295 0.078 Uiso 1 1 calc R . .

loop_
_atom_site_aniso_label
_atom_site_aniso_U_11
_atom_site_aniso_U_22
_atom_site_aniso_U_33
_atom_site_aniso_U_23
_atom_site_aniso_U_13
_atom_site_aniso_U_12
Se1 0.0340(2) 0.0354(2) 0.0709(3) -0.0010(3) 0.00317(18) 0.0018(2)
O1 0.071(2) 0.0385(17) 0.113(3) 0.004(2) 0.048(2) -0.0012(17)
O2 0.0512(19) 0.0359(16) 0.104(3) 0.0097(18) 0.0321(18) 0.0111(15)
N1 0.0304(16) 0.0315(17) 0.053(2) -0.0025(17) 0.0070(14) 0.0008(14)
N2 0.0337(18) 0.0301(16) 0.050(2) -0.0020(16) 0.0052(15) -0.0005(14)
C6 0.051(3) 0.032(2) 0.095(4) -0.006(3) -0.005(3) 0.006(2)
C8 0.046(3) 0.032(2) 0.071(3) -0.001(2) 0.010(2) 0.0055(18)
C4 0.033(2) 0.044(2) 0.054(3) -0.005(2) 0.0067(19) 0.0089(17)
C3 0.038(2) 0.034(2) 0.047(3) -0.0045(19) 0.0002(19) 0.0037(18)
C5 0.034(2) 0.039(2) 0.038(2) 0.0011(19) 0.0040(18) 0.0001(17)
C9 0.044(2) 0.036(2) 0.058(3) -0.001(2) 0.008(2) 0.001(2)
C2 0.034(2) 0.037(2) 0.049(2) -0.001(2) 0.0108(18) 0.0041(18)
C1 0.036(2) 0.049(2) 0.052(3) -0.002(2) 0.0103(18) 0.002(2)
C10 0.039(2) 0.037(2) 0.054(3) -0.003(2) 0.006(2) -0.0004(19)
C7 0.043(2) 0.054(3) 0.061(3) 0.005(2) 0.008(2) -0.007(2)

loop_
_atom_type_symbol
_atom_type_description
_atom_type_scat_dispersion_real
_atom_type_scat_dispersion_imag
_atom_type_scat_source
C C 0.0033 0.0016 'International Tables Vol C Tables 4.2.6.8 and 6.1.1.4'
H H 0.0000 0.0000 'International Tables Vol C Tables 4.2.6.8 and 6.1.1.4'
O O 0.0106 0.0060 'International Tables Vol C Tables 4.2.6.8 and 6.1.1.4'
N N 0.0061 0.0033 'International Tables Vol C Tables 4.2.6.8 and 6.1.1.4'
Se Se -0.0929 2.2259 'International Tables Vol C Tables 4.2.6.8 and 6.1.1.4'

loop_
_geom_angle_atom_site_label_1
_geom_angle_atom_site_label_2
_geom_angle_atom_site_label_3
_geom_angle
_geom_angle_site_symmetry_1
_geom_angle_site_symmetry_3
_geom_angle_publ_flag
C1 Se1 C8 97.90(18) . . ?
C10 O2 H2 109.5 . . ?
C3 N1 N2 111.9(3) . . ?
C3 N1 C2 127.9(3) . . ?
N2 N1 C2 119.8(3) . . ?
C5 N2 N1 105.2(3) . . ?
C3 C6 H6A 109.5 . . ?
C3 C6 H6B 109.5 . . ?
H6A C6 H6B 109.5 . . ?
C3 C6 H6C 109.5 . . ?
H6A C6 H6C 109.5 . . ?
H6B C6 H6C 109.5 . . ?
C9 C8 Se1 109.4(3) . . ?
C9 C8 H8A 109.8 . . ?
Se1 C8 H8A 109.8 . . ?
C9 C8 H8B 109.8 . . ?
Se1 C8 H8B 109.8 . . ?
H8A C8 H8B 108.2 . . ?
C3 C4 C5 107.0(4) . . ?
C3 C4 H4 126.5 . . ?
C5 C4 H4 126.5 . . ?
N1 C3 C4 105.7(3) . . ?
N1 C3 C6 122.5(4) . . ?
C4 C3 C6 131.8(4) . . ?
N2 C5 C4 110.2(4) . . ?
N2 C5 C7 120.1(4) . . ?
C4 C5 C7 129.6(4) . . ?
C10 C9 C8 112.4(3) . . ?
C10 C9 H9A 109.1 . . ?
C8 C9 H9A 109.1 . . ?
C10 C9 H9B 109.1 . . ?
C8 C9 H9B 109.1 . . ?
H9A C9 H9B 107.9 . . ?
N1 C2 C1 111.6(3) . . ?
N1 C2 H2A 109.3 . . ?
C1 C2 H2A 109.3 . . ?
N1 C2 H2B 109.3 . . ?
C1 C2 H2B 109.3 . . ?
H2A C2 H2B 108.0 . . ?
C2 C1 Se1 113.6(3) . . ?
C2 C1 H1A 108.8 . . ?
Se1 C1 H1A 108.8 . . ?
C2 C1 H1B 108.8 . . ?
Se1 C1 H1B 108.8 . . ?
H1A C1 H1B 107.7 . . ?
O1 C10 O2 123.0(4) . . ?
O1 C10 C9 124.5(4) . . ?
O2 C10 C9 112.5(4) . . ?
C5 C7 H7A 109.5 . . ?
C5 C7 H7B 109.5 . . ?
H7A C7 H7B 109.5 . . ?
C5 C7 H7C 109.5 . . ?
H7A C7 H7C 109.5 . . ?
H7B C7 H7C 109.5 . . ?

loop_
_geom_bond_atom_site_label_1
_geom_bond_atom_site_label_2
_geom_bond_distance
_geom_bond_site_symmetry_2
_geom_bond_publ_flag
Se1 C1 1.944(4) . ?
Se1 C8 1.952(4) . ?
O1 C10 1.197(5) . ?
O2 C10 1.315(5) . ?
O2 H2 0.8200 . ?
N1 C3 1.356(5) . ?
N1 N2 1.358(4) . ?
N1 C2 1.461(4) . ?
N2 C5 1.336(5) . ?
C6 C3 1.487(6) . ?
C6 H6A 0.9600 . ?
C6 H6B 0.9600 . ?
C6 H6C 0.9600 . ?
C8 C9 1.512(5) . ?
C8 H8A 0.9700 . ?
C8 H8B 0.9700 . ?
C4 C3 1.368(5) . ?
C4 C5 1.387(6) . ?
C4 H4 0.9300 . ?
C5 C7 1.495(5) . ?
C9 C10 1.506(6) . ?
C9 H9A 0.9700 . ?
C9 H9B 0.9700 . ?
C2 C1 1.503(6) . ?
C2 H2A 0.9700 . ?
C2 H2B 0.9700 . ?
C1 H1A 0.9700 . ?
C1 H1B 0.9700 . ?
C7 H7A 0.9600 . ?
C7 H7B 0.9600 . ?
C7 H7C 0.9600 . ?

loop_
_geom_torsion_atom_site_label_1
_geom_torsion_atom_site_label_2
_geom_torsion_atom_site_label_3
_geom_torsion_atom_site_label_4
_geom_torsion
_geom_torsion_site_symmetry_1
_geom_torsion_site_symmetry_2
_geom_torsion_site_symmetry_3
_geom_torsion_site_symmetry_4
_geom_torsion_publ_flag
C3 N1 N2 C5 0.8(4) . . . . ?
C2 N1 N2 C5 174.4(3) . . . . ?
C1 Se1 C8 C9 172.9(3) . . . . ?
N2 N1 C3 C4 -0.6(5) . . . . ?
C2 N1 C3 C4 -173.5(4) . . . . ?
N2 N1 C3 C6 -178.5(4) . . . . ?
C2 N1 C3 C6 8.5(7) . . . . ?
C5 C4 C3 N1 0.2(5) . . . . ?
C5 C4 C3 C6 177.8(5) . . . . ?
N1 N2 C5 C4 -0.6(5) . . . . ?
N1 N2 C5 C7 177.5(4) . . . . ?
C3 C4 C5 N2 0.3(5) . . . . ?
C3 C4 C5 C7 -177.6(4) . . . . ?
Se1 C8 C9 C10 178.9(3) . . . . ?
C3 N1 C2 C1 77.4(5) . . . . ?
N2 N1 C2 C1 -95.1(4) . . . . ?
N1 C2 C1 Se1 179.4(3) . . . . ?
C8 Se1 C1 C2 -89.2(3) . . . . ?
C8 C9 C10 O1 -13.3(7) . . . . ?
C8 C9 C10 O2 168.4(4) . . . . ?

loop_
_cod_related_entry_id
_cod_related_entry_database
_cod_related_entry_code
1 ChemSpider 30653476
